data_1502411
loop_
_publ_author_name
'Kikuchi, Haruhisa'
'Isobe, Masato'
'Sekiya, Mizuki'
'Abe, Yuko'
'Hoshikawa, Tsuyoshi'
'Ueda, Kazunori'
'Kurata, Shoichiro'
'Katou, Yasuhiro'
'Oshima, Yoshiteru'

_publ_section_title
;
 Structures of the dimeric and monomeric chromanones, gonytolides A-C,
 isolated from the fungus Gonytrichum sp. and their promoting activities
 of innate immune responses.
;
_journal_issue 17
_journal_name_full 'Organic letters'
_journal_page_first 4624
_journal_page_last 4627
_journal_paper_doi 10.1021/ol2018449
_journal_volume 13
_journal_year 2011
_chemical_absolute_configuration syn
_chemical_formula_moiety 'C32 H30 O14'
_chemical_formula_sum 'C32 H30 O14'
_chemical_formula_weight 638.58
_space_group_IT_number 4
_symmetry_cell_setting monoclinic
_symmetry_Int_Tables_number 4
_symmetry_space_group_name_Hall 'P 2yb'
_symmetry_space_group_name_H-M 'P 1 21 1'
_atom_sites_solution_hydrogens geom
_atom_sites_solution_primary direct
_atom_sites_solution_secondary difmap
_cell_angle_alpha 90.0000
_cell_angle_beta 109.1749(8)
_cell_angle_gamma 90.0000
_cell_formula_units_Z 2
_cell_length_a 9.53270(10)
_cell_length_b 14.3362(2)
_cell_length_c 11.4665(5)
_cell_measurement_reflns_used 7134
_cell_measurement_temperature 100
_cell_measurement_theta_max 68.06
_cell_measurement_theta_min 3.09
_cell_volume 1480.10(7)
_computing_cell_refinement 'RAPID AUTO'
_computing_data_collection 'RAPID AUTO (Rigaku, ????)'
_computing_data_reduction 'RAPID AUTO'
_computing_molecular_graphics 'CrystalStructure 4.0'
_computing_publication_material 'CrystalStructure 4.0 (Rigaku, 2010)'
_computing_structure_refinement 'SHELXL97 (Sheldrick, 2008)'
_computing_structure_solution 'SHELXS97 (Sheldrick, 2008)'
_diffrn_ambient_temperature 100
_diffrn_detector_area_resol_mean 10.000
_diffrn_measured_fraction_theta_full 0.987
_diffrn_measured_fraction_theta_max 0.987
_diffrn_measurement_device_type 'Rigaku R-AXIS RAPID'
_diffrn_measurement_method \w
_diffrn_radiation_type 'Cu K\a'
_diffrn_radiation_wavelength 1.54187
_diffrn_reflns_av_R_equivalents 0.0658
_diffrn_reflns_limit_h_max 11
_diffrn_reflns_limit_h_min -10
_diffrn_reflns_limit_k_max 16
_diffrn_reflns_limit_k_min -16
_diffrn_reflns_limit_l_max 13
_diffrn_reflns_limit_l_min -13
_diffrn_reflns_number 14597
_diffrn_reflns_theta_full 65.00
_diffrn_reflns_theta_max 65.00
_diffrn_standards_number 0
_exptl_absorpt_coefficient_mu 0.970
_exptl_absorpt_correction_T_max 0.971
_exptl_absorpt_correction_T_min 0.836
_exptl_absorpt_correction_type multi-scan
_exptl_absorpt_process_details 'ABSCOR (Rigaku, 1995)'
_exptl_crystal_colour colorless
_exptl_crystal_density_diffrn 1.433
_exptl_crystal_density_method 'not measured'
_exptl_crystal_description needle
_exptl_crystal_F_000 668.00
_exptl_crystal_size_max 0.400
_exptl_crystal_size_mid 0.040
_exptl_crystal_size_min 0.030
_refine_diff_density_max 0.480
_refine_diff_density_min -0.460
_refine_ls_extinction_coef 0.0061(13)
_refine_ls_extinction_method SHELXL
_refine_ls_goodness_of_fit_ref 1.112
_refine_ls_hydrogen_treatment constr
_refine_ls_number_parameters 418
_refine_ls_number_reflns 2606
_refine_ls_number_restraints 1
_refine_ls_R_factor_gt 0.0688
_refine_ls_shift/su_max 0.001
_refine_ls_structure_factor_coef Fsqd
_refine_ls_weighting_details 'w = 1/[\s^2^(Fo^2^)+(0.1043P)^2^+3.6824P] where P=(Fo^2^+2Fc^2^)/3'
_refine_ls_weighting_scheme calc
_refine_ls_wR_factor_ref 0.2288
_reflns_number_gt 1843
_reflns_number_total 2606
_reflns_threshold_expression F^2^>2.0\s(F^2^)
_cod_data_source_file ol2018449_si_002.cif
_cod_data_source_block P93200UPA0327
_cod_database_code 1502411

loop_
_symmetry_equiv_pos_site_id
_symmetry_equiv_pos_as_xyz
1 +X,+Y,+Z
2 -X,1/2+Y,-Z

loop_
_atom_site_label
_atom_site_type_symbol
_atom_site_fract_x
_atom_site_fract_y
_atom_site_fract_z
_atom_site_U_iso_or_equiv
_atom_site_adp_type
_atom_site_occupancy
_atom_site_symmetry_multiplicity
_atom_site_calc_flag
_atom_site_refinement_flags
C1 C 0.6000(13) 0.1623(10) 0.9598(10) 0.059(4) Uani 1.0 2 d .
O2 O 0.5051(8) 0.1829(6) 0.8326(6) 0.0478(19) Uani 1.0 2 d .
C3 C 0.5768(11) 0.1973(7) 0.7536(9) 0.036(3) Uani 1.0 2 d .
O4 O 0.7101(7) 0.1878(5) 0.7759(6) 0.0394(16) Uani 1.0 2 d .
C5 C 0.4763(10) 0.2307(7) 0.6263(8) 0.031(2) Uani 1.0 2 d .
C6 C 0.4844(11) 0.1573(6) 0.5313(8) 0.034(3) Uani 1.0 2 d .
O7 O 0.4570(8) 0.0661(5) 0.5737(6) 0.0381(16) Uani 1.0 2 d .
C8 C 0.3184(12) 0.0332(7) 0.5037(9) 0.041(3) Uani 1.0 2 d .
O9 O 0.2779(9) -0.0412(5) 0.5280(7) 0.0463(18) Uani 1.0 2 d .
C10 C 0.2451(11) 0.1019(7) 0.4054(9) 0.040(3) Uani 1.0 2 d .
C11 C 0.3693(12) 0.1686(7) 0.4024(9) 0.042(3) Uani 1.0 2 d .
O12 O 0.3224(6) 0.2337(4) 0.6208(6) 0.0302(14) Uani 1.0 2 d .
C13 C 0.2853(10) 0.3046(7) 0.6852(8) 0.0276(19) Uani 1.0 2 d .
C14 C 0.1441(11) 0.2976(6) 0.6987(8) 0.031(2) Uani 1.0 2 d .
C15 C 0.1021(11) 0.3699(7) 0.7646(9) 0.032(2) Uani 1.0 2 d .
C16 C -0.0524(10) 0.3681(7) 0.7732(9) 0.034(2) Uani 1.0 2 d .
C17 C 0.1942(10) 0.4440(6) 0.8108(9) 0.032(2) Uani 1.0 2 d .
C18 C 0.3303(10) 0.4520(6) 0.7942(9) 0.032(2) Uani 1.0 2 d .
O19 O 0.4122(8) 0.5297(5) 0.8341(7) 0.0406(17) Uani 1.0 2 d .
C20 C 0.3779(11) 0.3817(7) 0.7282(9) 0.032(2) Uani 1.0 2 d .
C21 C 0.5092(11) 0.3947(7) 0.6918(9) 0.033(2) Uani 1.0 2 d .
O22 O 0.5950(7) 0.4627(5) 0.7262(6) 0.0376(16) Uani 1.0 2 d .
C23 C 0.5304(10) 0.3246(6) 0.6023(8) 0.0279(19) Uani 1.0 2 d .
C24 C 0.4040(14) -0.0513(9) 0.8348(11) 0.056(3) Uani 1.0 2 d .
O25 O 0.2947(8) 0.0186(5) 0.8400(7) 0.0456(18) Uani 1.0 2 d .
C26 C 0.2111(11) -0.0063(7) 0.9053(9) 0.038(3) Uani 1.0 2 d .
O27 O 0.2159(9) -0.0796(5) 0.9577(7) 0.0481(19) Uani 1.0 2 d .
C28 C 0.0973(11) 0.0685(6) 0.9116(8) 0.033(2) Uani 1.0 2 d .
C29 C 0.1452(11) 0.1033(6) 1.0459(9) 0.032(2) Uani 1.0 2 d .
O30 O 0.2990(7) 0.1321(4) 1.0861(6) 0.0348(15) Uani 1.0 2 d .
C31 C 0.3108(12) 0.2256(8) 1.1014(9) 0.044(3) Uani 1.0 2 d .
O32 O 0.4303(8) 0.2628(6) 1.1337(7) 0.054(2) Uani 1.0 2 d .
C33 C 0.1634(12) 0.2698(7) 1.0780(10) 0.044(3) Uani 1.0 2 d .
C34 C 0.0588(11) 0.1886(7) 1.0679(9) 0.040(3) Uani 1.0 2 d .
O35 O 0.1014(7) 0.1484(4) 0.8385(6) 0.0317(15) Uani 1.0 2 d .
C36 C 0.0239(11) 0.1444(7) 0.7139(8) 0.031(2) Uani 1.0 2 d .
C37 C 0.0467(10) 0.2183(6) 0.6435(8) 0.031(2) Uani 1.0 2 d .
C38 C -0.0394(11) 0.2192(7) 0.5126(9) 0.036(3) Uani 1.0 2 d .
C39 C -0.0209(11) 0.2990(7) 0.4358(9) 0.038(3) Uani 1.0 2 d .
C40 C -0.1343(11) 0.1456(7) 0.4620(9) 0.035(3) Uani 1.0 2 d .
C41 C -0.1535(11) 0.0735(7) 0.5342(9) 0.035(3) Uani 1.0 2 d .
O42 O -0.2560(8) 0.0068(5) 0.4824(7) 0.0416(17) Uani 1.0 2 d .
C43 C -0.0778(11) 0.0716(6) 0.6637(8) 0.031(2) Uani 1.0 2 d .
C44 C -0.1152(10) 0.0042(7) 0.7414(9) 0.035(3) Uani 1.0 2 d .
O45 O -0.2008(8) -0.0623(5) 0.7005(7) 0.0424(17) Uani 1.0 2 d .
C46 C -0.0547(11) 0.0244(7) 0.8775(9) 0.036(3) Uani 1.0 2 d .
H1A H 0.6668 0.2151 0.9923 0.0706 Uiso 1.0 2 calc R
H1B H 0.6588 0.1062 0.9603 0.0706 Uiso 1.0 2 calc R
H1C H 0.5376 0.1521 1.0117 0.0706 Uiso 1.0 2 calc R
H6 H 0.5861 0.1582 0.5242 0.0407 Uiso 1.0 2 calc R
H10A H 0.1656 0.1359 0.4256 0.0477 Uiso 1.0 2 calc R
H10B H 0.2014 0.0703 0.3248 0.0477 Uiso 1.0 2 calc R
H11A H 0.3329 0.2336 0.3879 0.0501 Uiso 1.0 2 calc R
H11B H 0.4114 0.1505 0.3373 0.0501 Uiso 1.0 2 calc R
H16A H -0.0605 0.4157 0.8321 0.0410 Uiso 1.0 2 calc R
H16B H -0.0721 0.3065 0.8012 0.0410 Uiso 1.0 2 calc R
H16C H -0.1249 0.3812 0.6917 0.0410 Uiso 1.0 2 calc R
H17 H 0.1634 0.4910 0.8555 0.0385 Uiso 1.0 2 calc R
H19 H 0.5002 0.5198 0.8375 0.0487 Uiso 1.0 2 calc R
H23A H 0.6370 0.3207 0.6107 0.0335 Uiso 1.0 2 calc R
H23B H 0.4748 0.3444 0.5169 0.0335 Uiso 1.0 2 calc R
H24A H 0.3527 -0.1084 0.7968 0.0670 Uiso 1.0 2 calc R
H24B H 0.4698 -0.0650 0.9186 0.0670 Uiso 1.0 2 calc R
H24C H 0.4628 -0.0273 0.7855 0.0670 Uiso 1.0 2 calc R
H29 H 0.1339 0.0510 1.0999 0.0388 Uiso 1.0 2 calc R
H33A H 0.1344 0.3064 1.0005 0.0532 Uiso 1.0 2 calc R
H33B H 0.1640 0.3115 1.1470 0.0532 Uiso 1.0 2 calc R
H34A H -0.0344 0.1976 0.9980 0.0476 Uiso 1.0 2 calc R
H34B H 0.0343 0.1812 1.1448 0.0476 Uiso 1.0 2 calc R
H39A H -0.1170 0.3297 0.3978 0.0458 Uiso 1.0 2 calc R
H39B H 0.0164 0.2761 0.3710 0.0458 Uiso 1.0 2 calc R
H39C H 0.0499 0.3438 0.4880 0.0458 Uiso 1.0 2 calc R
H40 H -0.1871 0.1451 0.3758 0.0426 Uiso 1.0 2 calc R
H42 H -0.2554 -0.0334 0.5358 0.0499 Uiso 1.0 2 calc R
H46A H -0.0483 -0.0344 0.9243 0.0430 Uiso 1.0 2 calc R
H46B H -0.1231 0.0669 0.9005 0.0430 Uiso 1.0 2 calc R

loop_
_atom_site_aniso_label
_atom_site_aniso_U_11
_atom_site_aniso_U_22
_atom_site_aniso_U_33
_atom_site_aniso_U_12
_atom_site_aniso_U_13
_atom_site_aniso_U_23
C1 0.052(7) 0.086(10) 0.040(6) 0.025(7) 0.016(5) 0.024(6)
O2 0.048(4) 0.061(5) 0.040(4) 0.013(4) 0.021(4) 0.020(4)
C3 0.036(6) 0.033(5) 0.041(6) 0.008(4) 0.015(5) -0.001(5)
O4 0.038(4) 0.036(4) 0.045(4) 0.006(3) 0.014(3) 0.000(4)
C5 0.034(5) 0.027(5) 0.033(5) 0.003(4) 0.013(4) 0.007(4)
C6 0.035(5) 0.029(5) 0.033(5) 0.002(4) 0.005(4) 0.001(4)
O7 0.042(4) 0.027(4) 0.044(4) -0.003(3) 0.013(3) -0.000(3)
C8 0.052(7) 0.029(5) 0.039(6) -0.006(5) 0.013(5) -0.002(5)
O9 0.062(5) 0.033(4) 0.048(5) -0.010(4) 0.024(4) -0.002(4)
C10 0.044(6) 0.031(5) 0.038(6) 0.003(5) 0.004(5) -0.003(5)
C11 0.052(6) 0.036(6) 0.039(6) -0.004(5) 0.018(5) -0.000(5)
O12 0.027(3) 0.022(3) 0.048(4) 0.003(3) 0.020(3) -0.003(3)
C13 0.030(5) 0.032(5) 0.022(4) 0.004(4) 0.010(4) -0.002(4)
C14 0.040(5) 0.024(5) 0.034(5) 0.000(4) 0.018(4) -0.010(4)
C15 0.037(6) 0.026(5) 0.035(5) 0.002(4) 0.017(4) 0.001(4)
C16 0.031(5) 0.026(5) 0.050(6) 0.003(4) 0.019(5) 0.006(4)
C17 0.038(6) 0.020(5) 0.043(6) -0.010(4) 0.021(5) -0.008(4)
C18 0.037(5) 0.021(5) 0.038(5) -0.011(4) 0.011(4) -0.007(4)
O19 0.042(4) 0.027(4) 0.054(5) -0.010(3) 0.017(4) -0.014(4)
C20 0.037(5) 0.026(5) 0.035(5) -0.004(4) 0.012(4) -0.004(4)
C21 0.033(5) 0.029(5) 0.036(5) -0.002(4) 0.012(4) 0.005(4)
O22 0.042(4) 0.030(4) 0.041(4) -0.004(3) 0.015(3) 0.002(3)
C23 0.025(5) 0.023(5) 0.037(5) -0.007(4) 0.012(4) 0.001(4)
C24 0.069(8) 0.051(7) 0.051(7) 0.025(7) 0.025(6) 0.009(6)
O25 0.051(5) 0.038(4) 0.054(5) 0.021(4) 0.026(4) 0.013(4)
C26 0.040(6) 0.032(6) 0.039(6) 0.007(5) 0.011(5) 0.011(5)
O27 0.063(5) 0.029(4) 0.052(5) 0.008(4) 0.020(4) 0.007(4)
C28 0.039(6) 0.024(5) 0.031(5) -0.007(4) 0.005(4) 0.001(4)
C29 0.041(6) 0.019(5) 0.038(5) 0.000(4) 0.015(5) -0.002(4)
O30 0.033(4) 0.023(3) 0.045(4) -0.003(3) 0.007(3) -0.004(3)
C31 0.049(7) 0.042(6) 0.041(6) -0.012(5) 0.015(5) -0.005(5)
O32 0.050(5) 0.050(5) 0.056(5) -0.020(4) 0.012(4) -0.006(4)
C33 0.058(7) 0.024(5) 0.050(7) 0.008(5) 0.017(5) -0.002(5)
C34 0.043(6) 0.029(5) 0.043(6) 0.002(5) 0.010(5) -0.004(5)
O35 0.036(4) 0.025(4) 0.035(4) 0.003(3) 0.013(3) 0.000(3)
C36 0.039(6) 0.026(5) 0.024(5) 0.001(4) 0.006(4) -0.006(4)
C37 0.032(5) 0.030(5) 0.034(5) 0.003(4) 0.016(4) 0.005(4)
C38 0.040(6) 0.035(5) 0.032(5) -0.002(5) 0.009(4) 0.002(4)
C39 0.041(6) 0.039(6) 0.031(5) -0.002(5) 0.006(4) 0.004(5)
C40 0.043(6) 0.029(5) 0.036(5) -0.005(5) 0.015(5) -0.003(4)
C41 0.036(6) 0.027(5) 0.039(5) -0.006(4) 0.009(4) -0.006(4)
O42 0.042(4) 0.039(4) 0.042(4) -0.008(4) 0.012(4) -0.008(3)
C43 0.038(5) 0.023(5) 0.031(5) -0.001(4) 0.009(4) 0.002(4)
C44 0.030(5) 0.033(5) 0.037(5) -0.001(5) 0.005(4) 0.001(5)
O45 0.046(4) 0.030(4) 0.047(4) -0.011(3) 0.010(4) -0.005(3)
C46 0.040(6) 0.025(5) 0.041(6) 0.001(4) 0.010(5) 0.001(4)

loop_
_atom_type_symbol
_atom_type_description
_atom_type_scat_dispersion_real
_atom_type_scat_dispersion_imag
_atom_type_scat_source
C C 0.018 0.009
;
International Tables for Crystallography
(1992, Vol. C, Tables 4.2.6.8 and 6.1.1.4)
;
H H 0.000 0.000
;
International Tables for Crystallography
(1992, Vol. C, Table 6.1.1.4)
;
O O 0.049 0.032
;
International Tables for Crystallography
(1992, Vol. C, Tables 4.2.6.8 and 6.1.1.4)
;

loop_
_geom_angle_atom_site_label_1
_geom_angle_atom_site_label_2
_geom_angle_atom_site_label_3
_geom_angle
_geom_angle_publ_flag
C1 O2 C3 115.1(8) yes
O2 C3 O4 125.3(9) yes
O2 C3 C5 113.6(9) yes
O4 C3 C5 121.1(10) yes
C3 C5 C6 107.5(8) yes
C3 C5 O12 110.9(9) yes
C3 C5 C23 108.0(7) yes
C6 C5 O12 106.0(7) yes
C6 C5 C23 112.6(9) yes
O12 C5 C23 111.8(8) yes
C5 C6 O7 109.0(8) yes
C5 C6 C11 115.2(8) yes
O7 C6 C11 105.5(7) yes
C6 O7 C8 110.9(7) yes
O7 C8 O9 119.2(8) yes
O7 C8 C10 109.6(9) yes
O9 C8 C10 131.2(9) yes
C8 C10 C11 104.8(8) yes
C6 C11 C10 103.0(8) yes
C5 O12 C13 115.8(7) yes
O12 C13 C14 115.6(8) yes
O12 C13 C20 122.1(9) yes
C14 C13 C20 122.2(9) yes
C13 C14 C15 117.0(8) yes
C13 C14 C37 119.9(9) yes
C15 C14 C37 123.0(10) yes
C14 C15 C16 118.4(8) yes
C14 C15 C17 121.1(10) yes
C16 C15 C17 120.3(9) yes
C15 C17 C18 121.7(10) yes
C17 C18 O19 119.2(9) yes
C17 C18 C20 119.6(8) yes
O19 C18 C20 121.0(10) yes
C13 C20 C18 118.3(10) yes
C13 C20 C21 120.1(9) yes
C18 C20 C21 121.1(9) yes
C20 C21 O22 123.0(10) yes
C20 C21 C23 115.7(8) yes
O22 C21 C23 121.2(10) yes
C5 C23 C21 110.2(9) yes
C24 O25 C26 114.3(9) yes
O25 C26 O27 126.3(10) yes
O25 C26 C28 113.9(8) yes
O27 C26 C28 119.7(11) yes
C26 C28 C29 106.8(7) yes
C26 C28 O35 112.0(9) yes
C26 C28 C46 109.0(8) yes
C29 C28 O35 105.8(7) yes
C29 C28 C46 109.8(9) yes
O35 C28 C46 113.2(7) yes
C28 C29 O30 110.4(9) yes
C28 C29 C34 115.0(7) yes
O30 C29 C34 105.1(7) yes
C29 O30 C31 110.9(8) yes
O30 C31 O32 120.7(10) yes
O30 C31 C33 111.5(9) yes
O32 C31 C33 127.7(10) yes
C31 C33 C34 104.3(9) yes
C29 C34 C33 104.4(9) yes
C28 O35 C36 117.8(7) yes
O35 C36 C37 115.9(8) yes
O35 C36 C43 121.1(8) yes
C37 C36 C43 122.9(8) yes
C14 C37 C36 122.4(8) yes
C14 C37 C38 119.9(8) yes
C36 C37 C38 117.5(8) yes
C37 C38 C39 118.7(8) yes
C37 C38 C40 119.6(9) yes
C39 C38 C40 121.6(8) yes
C38 C40 C41 121.2(9) yes
C40 C41 O42 119.0(8) yes
C40 C41 C43 121.4(8) yes
O42 C41 C43 119.3(9) yes
C36 C43 C41 117.2(9) yes
C36 C43 C44 121.4(8) yes
C41 C43 C44 121.0(8) yes
C43 C44 O45 123.2(9) yes
C43 C44 C46 115.2(8) yes
O45 C44 C46 121.3(10) yes
C28 C46 C44 110.9(9) yes
O2 C1 H1A 109.472 no
O2 C1 H1B 109.476 no
O2 C1 H1C 109.473 no
H1A C1 H1B 109.466 no
H1A C1 H1C 109.467 no
H1B C1 H1C 109.473 no
C5 C6 H6 108.984 no
O7 C6 H6 108.975 no
C11 C6 H6 108.984 no
C8 C10 H10A 110.776 no
C8 C10 H10B 110.781 no
C11 C10 H10A 110.778 no
C11 C10 H10B 110.779 no
H10A C10 H10B 108.857 no
C6 C11 H11A 111.151 no
C6 C11 H11B 111.158 no
C10 C11 H11A 111.157 no
C10 C11 H11B 111.159 no
H11A C11 H11B 109.094 no
C15 C16 H16A 109.469 no
C15 C16 H16B 109.469 no
C15 C16 H16C 109.470 no
H16A C16 H16B 109.473 no
H16A C16 H16C 109.470 no
H16B C16 H16C 109.477 no
C15 C17 H17 119.156 no
C18 C17 H17 119.145 no
C18 O19 H19 109.467 no
C5 C23 H23A 109.625 no
C5 C23 H23B 109.623 no
C21 C23 H23A 109.623 no
C21 C23 H23B 109.628 no
H23A C23 H23B 108.141 no
O25 C24 H24A 109.472 no
O25 C24 H24B 109.471 no
O25 C24 H24C 109.472 no
H24A C24 H24B 109.467 no
H24A C24 H24C 109.472 no
H24B C24 H24C 109.472 no
C28 C29 H29 108.713 no
O30 C29 H29 108.706 no
C34 C29 H29 108.710 no
C31 C33 H33A 110.903 no
C31 C33 H33B 110.903 no
C34 C33 H33A 110.895 no
C34 C33 H33B 110.896 no
H33A C33 H33B 108.921 no
C29 C34 H34A 110.869 no
C29 C34 H34B 110.870 no
C33 C34 H34A 110.875 no
C33 C34 H34B 110.869 no
H34A C34 H34B 108.906 no
C38 C39 H39A 109.472 no
C38 C39 H39B 109.471 no
C38 C39 H39C 109.475 no
H39A C39 H39B 109.465 no
H39A C39 H39C 109.471 no
H39B C39 H39C 109.474 no
C38 C40 H40 119.414 no
C41 C40 H40 119.426 no
C41 O42 H42 109.473 no
C28 C46 H46A 109.454 no
C28 C46 H46B 109.455 no
C44 C46 H46A 109.449 no
C44 C46 H46B 109.453 no
H46A C46 H46B 108.044 no

loop_
_geom_bond_atom_site_label_1
_geom_bond_atom_site_label_2
_geom_bond_distance
_geom_bond_publ_flag
C1 O2 1.472(12) yes
O2 C3 1.318(15) yes
C3 O4 1.219(12) yes
C3 C5 1.535(12) yes
C5 C6 1.534(14) yes
C5 O12 1.448(12) yes
C5 C23 1.499(13) yes
C6 O7 1.448(12) yes
C6 C11 1.533(12) yes
O7 C8 1.384(12) yes
C8 O9 1.198(13) yes
C8 C10 1.487(14) yes
C10 C11 1.532(16) yes
O12 C13 1.370(12) yes
C13 C14 1.409(15) yes
C13 C20 1.399(13) yes
C14 C15 1.416(14) yes
C14 C37 1.472(12) yes
C15 C16 1.508(15) yes
C15 C17 1.369(13) yes
C17 C18 1.377(15) yes
C18 O19 1.351(11) yes
C18 C20 1.421(15) yes
C20 C21 1.456(16) yes
C21 O22 1.250(11) yes
C21 C23 1.497(14) yes
C24 O25 1.460(15) yes
O25 C26 1.310(15) yes
C26 O27 1.204(12) yes
C26 C28 1.544(15) yes
C28 C29 1.538(13) yes
C28 O35 1.427(11) yes
C28 C46 1.510(14) yes
C29 O30 1.446(12) yes
C29 C34 1.541(15) yes
O30 C31 1.351(13) yes
C31 O32 1.201(13) yes
C31 C33 1.483(16) yes
C33 C34 1.512(15) yes
O35 C36 1.377(10) yes
C36 C37 1.392(14) yes
C36 C43 1.412(13) yes
C37 C38 1.455(12) yes
C38 C39 1.489(15) yes
C38 C40 1.388(13) yes
C40 C41 1.374(15) yes
C41 O42 1.356(11) yes
C41 C43 1.422(12) yes
C43 C44 1.437(15) yes
C44 O45 1.241(11) yes
C44 C46 1.504(13) yes
C1 H1A 0.980 no
C1 H1B 0.980 no
C1 H1C 0.980 no
C6 H6 1.000 no
C10 H10A 0.990 no
C10 H10B 0.990 no
C11 H11A 0.990 no
C11 H11B 0.990 no
C16 H16A 0.980 no
C16 H16B 0.980 no
C16 H16C 0.980 no
C17 H17 0.950 no
O19 H19 0.840 no
C23 H23A 0.990 no
C23 H23B 0.990 no
C24 H24A 0.980 no
C24 H24B 0.980 no
C24 H24C 0.980 no
C29 H29 1.000 no
C33 H33A 0.990 no
C33 H33B 0.990 no
C34 H34A 0.990 no
C34 H34B 0.990 no
C39 H39A 0.980 no
C39 H39B 0.980 no
C39 H39C 0.980 no
C40 H40 0.950 no
O42 H42 0.840 no
C46 H46A 0.990 no
C46 H46B 0.990 no

loop_
_geom_contact_atom_site_label_1
_geom_contact_atom_site_label_2
_geom_contact_distance
_geom_contact_publ_flag
_geom_contact_site_symmetry_2
C1 O4 2.672(15) no .
C1 O25 3.461(14) no .
C1 O32 3.284(16) no .
O2 C6 3.414(12) no .
O2 O7 3.307(10) no .
O2 O12 2.585(8) no .
O2 C13 2.822(11) no .
O2 C20 3.174(12) no .
O2 C21 3.445(13) no .
O2 C23 3.403(13) no .
O2 C24 3.495(15) no .
O2 O25 3.112(11) no .
C3 O7 2.748(11) no .
C3 C13 3.044(13) no .
C3 C20 3.210(14) no .
C3 C21 2.936(14) no .
O4 C6 2.953(10) no .
O4 O7 3.251(9) no .
O4 O12 3.596(8) no .
O4 C21 3.490(12) no .
O4 C23 2.915(10) no .
C5 C8 3.297(13) no .
C5 C10 3.319(12) no .
C5 C20 2.767(14) no .
C5 O22 3.578(11) no .
C6 O9 3.453(12) no .
O7 O12 2.857(9) no .
C8 O12 3.167(12) no .
O9 C11 3.564(13) no .
O9 C24 3.326(13) no .
C10 O12 3.003(12) no .
C11 O12 2.842(13) no .
C11 C23 3.209(13) no .
O12 C21 2.865(11) no .
O12 C36 3.588(13) no .
O12 C37 2.735(12) no .
O12 C38 3.266(11) no .
O12 C39 3.396(11) no .
C13 C17 2.765(14) no .
C13 C23 2.811(15) no .
C13 C36 3.483(14) no .
C13 C38 3.312(12) no .
C13 C39 3.350(11) no .
C14 C18 2.824(13) no .
C14 O35 2.782(12) no .
C14 C39 2.906(12) no .
C15 C20 2.799(16) no .
C15 O35 3.288(11) no .
C15 C36 3.326(13) no .
C15 C38 3.503(13) no .
C16 O35 3.452(11) no .
C16 C36 3.407(14) no .
C16 C37 2.938(14) no .
C18 O22 2.879(13) no .
O19 C21 2.874(13) no .
O19 O22 2.629(11) no .
C24 O27 2.651(17) no .
O25 C29 3.360(14) no .
O25 O30 3.247(11) no .
O25 O35 2.615(10) no .
O25 C36 3.091(11) no .
O25 C43 3.543(11) no .
O25 C46 3.497(14) no .
C26 O30 2.793(12) no .
C26 C36 3.177(13) no .
C26 C43 3.390(12) no .
C26 C44 3.064(12) no .
O27 C29 2.967(12) no .
O27 O30 3.354(9) no .
O27 O35 3.573(9) no .
O27 C44 3.523(11) no .
O27 C46 2.857(12) no .
C28 C31 3.323(13) no .
C28 C33 3.402(14) no .
C28 C43 2.784(12) no .
C28 O45 3.596(11) no .
C29 O32 3.440(12) no .
O30 O35 2.856(8) no .
C31 O35 3.216(11) no .
O32 C34 3.534(13) no .
C33 O35 3.139(13) no .
C34 O35 2.849(13) no .
C34 C46 3.151(13) no .
O35 C44 2.875(11) no .
C36 C40 2.785(12) no .
C36 C46 2.822(15) no .
C37 C41 2.820(13) no .
C38 C43 2.834(14) no .
C41 O45 2.862(13) no .
O42 C44 2.829(11) no .
O42 O45 2.578(10) no .
C1 O19 3.064(15) no 2_647
O4 C16 3.444(12) no 1_655
O4 C36 3.353(13) no 1_655
O4 C43 3.198(13) no 1_655
O4 C44 3.209(13) no 1_655
O4 C46 3.187(12) no 1_655
C6 O42 3.465(13) no 1_655
O7 O42 3.344(12) no 1_655
C8 O22 3.175(14) no 2_646
O9 O22 3.505(12) no 2_646
O9 C23 3.327(13) no 2_646
O9 C39 3.477(14) no 2_546
C10 O22 3.177(14) no 2_646
C11 O22 3.366(13) no 2_646
C11 O30 3.503(12) no 1_554
C11 C31 3.409(15) no 1_554
C11 O32 3.581(14) no 1_554
C13 O42 3.440(12) no 2_556
C16 O4 3.444(12) no 1_455
C16 O22 3.498(12) no 1_455
C18 O42 3.115(12) no 2_556
O19 C1 3.064(15) no 2_657
O19 O30 2.986(9) no 2_657
O19 O42 3.457(10) no 2_556
C20 O42 2.926(11) no 2_556
C21 O42 3.039(11) no 2_556
O22 C8 3.175(14) no 2_656
O22 O9 3.505(12) no 2_656
O22 C10 3.177(14) no 2_656
O22 C11 3.366(13) no 2_656
O22 C16 3.498(12) no 1_655
O22 O27 3.530(10) no 2_657
O22 C29 3.574(11) no 2_657
O22 O30 3.182(9) no 2_657
O22 O42 3.390(9) no 2_556
C23 O9 3.327(13) no 2_656
C23 O42 3.598(11) no 2_556
C24 O32 3.059(15) no 2_647
O27 O22 3.530(10) no 2_647
C29 O22 3.574(11) no 2_647
O30 C11 3.503(12) no 1_556
O30 O19 2.986(9) no 2_647
O30 O22 3.182(9) no 2_647
C31 C11 3.409(15) no 1_556
O32 C11 3.581(14) no 1_556
O32 C24 3.059(15) no 2_657
C33 O45 3.432(13) no 2_557
C36 O4 3.353(13) no 1_455
C39 O9 3.477(14) no 2_556
O42 C6 3.465(13) no 1_455
O42 O7 3.344(12) no 1_455
O42 C13 3.440(12) no 2_546
O42 C18 3.115(12) no 2_546
O42 O19 3.457(10) no 2_546
O42 C20 2.926(11) no 2_546
O42 C21 3.039(11) no 2_546
O42 O22 3.390(9) no 2_546
O42 C23 3.598(11) no 2_546
C43 O4 3.198(13) no 1_455
C44 O4 3.209(13) no 1_455
O45 C33 3.432(13) no 2_547
C46 O4 3.187(12) no 1_455
C1 H24B 3.4640 no .
C1 H24C 3.3735 no .
O2 H24C 3.0639 no .
C3 H1A 2.5989 no .
C3 H1B 2.5922 no .
C3 H1C 3.1696 no .
C3 H6 2.7188 no .
C3 H23A 2.5995 no .
C3 H23B 3.3204 no .
C3 H24C 3.4559 no .
O4 H1A 2.6752 no .
O4 H1B 2.5995 no .
O4 H6 2.7686 no .
O4 H23A 2.6143 no .
C5 H10A 3.3826 no .
C5 H11A 2.6243 no .
C5 H11B 3.3669 no .
C6 H10A 2.8946 no .
C6 H10B 3.2009 no .
C6 H23A 2.7494 no .
C6 H23B 2.6873 no .
O7 H10A 2.9160 no .
O7 H10B 3.0854 no .
O7 H11A 3.1700 no .
O7 H11B 2.8672 no .
O7 H24C 2.7578 no .
C8 H6 3.0639 no .
C8 H11A 3.1876 no .
C8 H11B 2.8918 no .
C8 H24C 3.1879 no .
O9 H10A 2.8532 no .
O9 H10B 2.7207 no .
O9 H24A 3.0815 no .
O9 H24C 2.9059 no .
C10 H6 3.1889 no .
C10 H39B 3.2527 no .
C11 H23B 2.8679 no .
O12 H6 3.2468 no .
O12 H10A 2.6484 no .
O12 H11A 2.7047 no .
O12 H23A 3.2847 no .
O12 H23B 2.6815 no .
O12 H39B 3.4049 no .
O12 H39C 2.9938 no .
C13 H23B 3.0995 no .
C13 H39C 2.6710 no .
C14 H16A 3.3118 no .
C14 H16B 2.6901 no .
C14 H16C 2.8079 no .
C14 H17 3.2773 no .
C14 H33A 3.4941 no .
C14 H39A 3.5594 no .
C14 H39B 3.5619 no .
C14 H39C 2.3785 no .
C15 H33A 2.7739 no .
C15 H39C 3.0675 no .
C16 H17 2.6365 no .
C16 H33A 2.7751 no .
C16 H34A 3.5164 no .
C17 H16A 2.5513 no .
C17 H16B 3.1872 no .
C17 H16C 3.0332 no .
C17 H19 3.0330 no .
C17 H33A 3.1243 no .
O19 H17 2.5239 no .
C20 H17 3.2746 no .
C20 H19 2.4266 no .
C20 H23A 3.2969 no .
C20 H23B 2.9126 no .
C20 H39C 3.4642 no .
C21 H19 2.4714 no .
O22 H19 1.9676 no .
O22 H23A 2.5312 no .
O22 H23B 2.8531 no .
C23 H6 2.6609 no .
C23 H11A 2.8713 no .
C24 H1B 3.2818 no .
C24 H1C 3.5407 no .
O25 H1B 3.5186 no .
O25 H1C 3.1473 no .
C26 H24A 2.5725 no .
C26 H24B 2.5626 no .
C26 H24C 3.1467 no .
C26 H29 2.6972 no .
C26 H46A 2.5834 no .
C26 H46B 3.3375 no .
O27 H24A 2.6182 no .
O27 H24B 2.6108 no .
O27 H29 2.7602 no .
O27 H46A 2.5048 no .
C28 H33A 3.5436 no .
C28 H34A 2.6078 no .
C28 H34B 3.3444 no .
C29 H33A 2.9537 no .
C29 H33B 3.1859 no .
C29 H46A 2.7480 no .
C29 H46B 2.6062 no .
O30 H1C 2.6941 no .
O30 H33A 2.9419 no .
O30 H33B 3.0572 no .
O30 H34A 3.1460 no .
O30 H34B 2.9043 no .
C31 H1C 2.8822 no .
C31 H29 3.0140 no .
C31 H34A 3.1356 no .
C31 H34B 2.9086 no .
O32 H1A 3.2525 no .
O32 H1C 2.5428 no .
O32 H33A 2.8011 no .
O32 H33B 2.6847 no .
C33 H16A 3.5954 no .
C33 H16B 3.2720 no .
C33 H29 3.1657 no .
C34 H16B 3.3544 no .
C34 H46A 3.5877 no .
C34 H46B 2.7473 no .
O35 H16B 2.7549 no .
O35 H29 3.2280 no .
O35 H33A 2.8803 no .
O35 H34A 2.6598 no .
O35 H46A 3.2854 no .
O35 H46B 2.7293 no .
C36 H16B 2.8003 no .
C36 H34A 3.5625 no .
C36 H46B 3.1216 no .
C37 H10A 3.2851 no .
C37 H16B 2.7371 no .
C37 H16C 3.0039 no .
C37 H39A 3.1680 no .
C37 H39B 3.1530 no .
C37 H39C 2.5403 no .
C37 H40 3.3165 no .
C38 H10A 2.7427 no .
C38 H16C 3.3726 no .
C39 H10A 2.9638 no .
C39 H16C 3.5907 no .
C39 H40 2.6715 no .
C40 H10A 3.0252 no .
C40 H39A 2.7596 no .
C40 H39B 2.7634 no .
C40 H39C 3.3017 no .
C40 H42 3.0459 no .
O42 H40 2.5260 no .
C43 H40 3.2912 no .
C43 H42 2.3776 no .
C43 H46A 3.2814 no .
C43 H46B 2.8868 no .
C44 H42 2.3585 no .
O45 H42 1.8334 no .
O45 H46A 2.5316 no .
O45 H46B 2.8498 no .
C46 H29 2.6210 no .
C46 H34A 2.8171 no .
H1B H24B 2.9884 no .
H1B H24C 2.9512 no .
H1C H24B 3.2842 no .
H1C H24C 3.5541 no .
H6 H11A 2.6378 no .
H6 H11B 2.2435 no .
H6 H23A 2.5152 no .
H6 H23B 2.8636 no .
H10A H11A 2.2692 no .
H10A H11B 2.8486 no .
H10A H39B 2.4228 no .
H10A H39C 3.3366 no .
H10A H40 3.2225 no .
H10B H11A 2.6422 no .
H10B H11B 2.2713 no .
H10B H39B 3.5642 no .
H11A H23A 3.4089 no .
H11A H23B 2.2861 no .
H11A H39B 3.0210 no .
H11B H23B 3.3938 no .
H16A H17 2.3282 no .
H16A H33A 2.6982 no .
H16B H17 3.3927 no .
H16B H33A 2.4781 no .
H16B H34A 2.6690 no .
H16C H17 3.1892 no .
H16C H39A 3.4749 no .
H16C H39C 3.3288 no .
H17 H19 3.3099 no .
H17 H33A 3.1862 no .
H29 H34A 2.6685 no .
H29 H34B 2.2299 no .
H29 H46A 2.5047 no .
H29 H46B 2.7575 no .
H33A H34A 2.2350 no .
H33A H34B 2.8120 no .
H33B H34A 2.6534 no .
H33B H34B 2.2349 no .
H34A H46A 3.4233 no .
H34A H46B 2.2027 no .
H34B H46B 3.1667 no .
H39A H40 2.7215 no .
H39B H40 2.7137 no .
H40 H42 3.3351 no .
C1 H17 3.5308 no 2_647
C1 H19 3.4569 no 2_647
C1 H34A 3.4044 no 1_655
C1 H46B 3.2376 no 1_655
C3 H16B 3.5708 no 1_655
C3 H46B 3.3692 no 1_655
O4 H16B 2.6256 no 1_655
O4 H16C 3.4763 no 1_655
O4 H34A 2.8917 no 1_655
O4 H46B 2.4657 no 1_655
O7 H23B 3.4700 no 2_646
O7 H42 3.2436 no 1_655
C8 H16C 3.2339 no 2_546
C8 H23A 3.3983 no 2_646
C8 H23B 3.4009 no 2_646
O9 H16C 2.7018 no 2_546
O9 H23A 2.8207 no 2_646
O9 H23B 3.0505 no 2_646
O9 H39A 2.7124 no 2_546
O9 H39C 3.4843 no 2_546
C10 H16C 3.4241 no 2_546
C10 H29 3.3893 no 1_554
C10 H34B 3.2120 no 1_554
C11 H33B 3.5831 no 1_554
C11 H34B 3.5718 no 1_554
C13 H42 3.3802 no 2_556
C16 H10B 3.2608 no 2_556
C16 H23A 3.0128 no 1_455
C16 H29 3.2158 no 2_557
C16 H46A 3.5665 no 2_557
C17 H1B 3.4422 no 2_657
C17 H40 3.5775 no 2_556
C18 H1B 3.5542 no 2_657
C18 H1C 3.5952 no 2_657
C18 H24B 3.2269 no 2_657
C18 H40 3.4022 no 2_556
O19 H1A 3.5462 no 2_657
O19 H1B 2.8749 no 2_657
O19 H1C 2.4242 no 2_657
O19 H11B 3.4450 no 2_656
O19 H24B 3.0082 no 2_657
O19 H40 3.1213 no 2_556
C20 H42 3.1126 no 2_556
C21 H16C 3.4929 no 1_655
C21 H42 3.0957 no 2_556
O22 H10B 2.6899 no 2_656
O22 H11B 2.7846 no 2_656
O22 H16A 3.1769 no 1_655
O22 H16C 3.0565 no 1_655
O22 H29 2.9789 no 2_657
C23 H16C 3.2080 no 1_655
C23 H42 3.2864 no 2_556
C24 H39A 3.5657 no 2_546
O25 H19 3.5709 no 2_647
C26 H19 3.3286 no 2_647
O27 H1A 3.1329 no 2_647
O27 H16A 3.2181 no 2_547
O27 H19 3.2703 no 2_647
C29 H10B 3.1002 no 1_556
C29 H11B 3.5349 no 1_556
C29 H16A 3.2539 no 2_547
C29 H19 3.4172 no 2_647
O30 H10B 3.2881 no 1_556
O30 H11B 2.7361 no 1_556
O30 H19 2.4335 no 2_647
C31 H11A 3.2242 no 1_556
C31 H11B 2.7737 no 1_556
C31 H19 3.4078 no 2_647
O32 H11A 3.3628 no 1_556
O32 H11B 2.8901 no 1_556
O32 H19 3.5417 no 2_647
O32 H24A 2.6909 no 2_657
O32 H24B 2.7820 no 2_657
O32 H24C 3.2152 no 2_657
C33 H11A 3.4260 no 1_556
C33 H11B 3.5692 no 1_556
C33 H46A 3.0109 no 2_557
C34 H1A 3.5682 no 1_455
C34 H10B 3.2818 no 1_556
C39 H42 3.5002 no 2_556
C40 H6 2.9821 no 1_455
C41 H6 2.7324 no 1_455
C41 H39C 3.4710 no 2_546
O42 H6 2.7712 no 1_455
O42 H23B 3.1278 no 2_546
O42 H39C 3.0003 no 2_546
C43 H6 3.3168 no 1_455
C44 H33B 3.1425 no 2_547
O45 H11A 3.2151 no 2_546
O45 H23B 3.2477 no 2_546
O45 H33B 2.4607 no 2_547
O45 H39B 3.1750 no 2_546
O45 H39C 3.2554 no 2_546
C46 H1B 3.3822 no 1_455
C46 H16A 3.5103 no 2_547
C46 H17 3.5724 no 2_547
C46 H33B 3.2072 no 2_547
H1A O19 3.5462 no 2_647
H1A O27 3.1329 no 2_657
H1A C34 3.5682 no 1_655
H1A H24A 3.5460 no 2_657
H1A H34A 2.8390 no 1_655
H1A H34B 3.3978 no 1_655
H1A H46B 3.3197 no 1_655
H1B C17 3.4422 no 2_647
H1B C18 3.5542 no 2_647
H1B O19 2.8749 no 2_647
H1B C46 3.3822 no 1_655
H1B H17 2.7769 no 2_647
H1B H19 3.3942 no 2_647
H1B H34A 3.1024 no 1_655
H1B H46A 3.5764 no 1_655
H1B H46B 2.4588 no 1_655
H1C C18 3.5952 no 2_647
H1C O19 2.4242 no 2_647
H1C H17 3.5946 no 2_647
H1C H19 2.6701 no 2_647
H6 C40 2.9821 no 1_655
H6 C41 2.7324 no 1_655
H6 O42 2.7712 no 1_655
H6 C43 3.3168 no 1_655
H6 H40 3.1657 no 1_655
H6 H42 3.1174 no 1_655
H10A H34B 3.1152 no 1_554
H10B C16 3.2608 no 2_546
H10B O22 2.6899 no 2_646
H10B C29 3.1002 no 1_554
H10B O30 3.2881 no 1_554
H10B C34 3.2818 no 1_554
H10B H16A 2.8928 no 2_546
H10B H16C 2.7985 no 2_546
H10B H17 3.5965 no 2_546
H10B H29 2.4593 no 1_554
H10B H34B 2.6762 no 1_554
H11A C31 3.2242 no 1_554
H11A O32 3.3628 no 1_554
H11A C33 3.4260 no 1_554
H11A O45 3.2151 no 2_556
H11A H33B 2.9238 no 1_554
H11A H34B 3.3503 no 1_554
H11A H42 3.5899 no 2_556
H11B O19 3.4450 no 2_646
H11B O22 2.7846 no 2_646
H11B C29 3.5349 no 1_554
H11B O30 2.7361 no 1_554
H11B C31 2.7737 no 1_554
H11B O32 2.8901 no 1_554
H11B C33 3.5692 no 1_554
H11B H19 3.0579 no 2_646
H11B H29 3.4220 no 1_554
H11B H33B 3.5030 no 1_554
H11B H34B 3.5742 no 1_554
H16A O22 3.1769 no 1_455
H16A O27 3.2181 no 2_557
H16A C29 3.2539 no 2_557
H16A C46 3.5103 no 2_557
H16A H10B 2.8928 no 2_556
H16A H23A 3.4355 no 1_455
H16A H29 2.2857 no 2_557
H16A H46A 2.7366 no 2_557
H16B C3 3.5708 no 1_455
H16B O4 2.6256 no 1_455
H16B H23A 2.9198 no 1_455
H16C O4 3.4763 no 1_455
H16C C8 3.2339 no 2_556
H16C O9 2.7018 no 2_556
H16C C10 3.4242 no 2_556
H16C C21 3.4929 no 1_455
H16C O22 3.0565 no 1_455
H16C C23 3.2080 no 1_455
H16C H10B 2.7985 no 2_556
H16C H23A 2.3195 no 1_455
H16C H29 3.4323 no 2_557
H17 C1 3.5308 no 2_657
H17 C46 3.5724 no 2_557
H17 H1B 2.7769 no 2_657
H17 H1C 3.5946 no 2_657
H17 H10B 3.5965 no 2_556
H17 H29 3.1604 no 2_557
H17 H34B 3.3144 no 2_557
H17 H40 3.5147 no 2_556
H17 H46A 3.0883 no 2_557
H17 H46B 3.1418 no 2_557
H19 C1 3.4569 no 2_657
H19 O25 3.5709 no 2_657
H19 C26 3.3286 no 2_657
H19 O27 3.2703 no 2_657
H19 C29 3.4172 no 2_657
H19 O30 2.4335 no 2_657
H19 C31 3.4078 no 2_657
H19 O32 3.5417 no 2_657
H19 H1B 3.3942 no 2_657
H19 H1C 2.6701 no 2_657
H19 H11B 3.0579 no 2_656
H19 H24B 2.9754 no 2_657
H19 H29 3.3520 no 2_657
H23A C8 3.3983 no 2_656
H23A O9 2.8207 no 2_656
H23A C16 3.0128 no 1_655
H23A H16A 3.4355 no 1_655
H23A H16B 2.9198 no 1_655
H23A H16C 2.3195 no 1_655
H23B O7 3.4700 no 2_656
H23B C8 3.4009 no 2_656
H23B O9 3.0505 no 2_656
H23B O42 3.1278 no 2_556
H23B O45 3.2477 no 2_556
H23B H42 2.6414 no 2_556
H24A O32 2.6909 no 2_647
H24A H1A 3.5460 no 2_647
H24A H39A 2.7423 no 2_546
H24B C18 3.2269 no 2_647
H24B O19 3.0082 no 2_647
H24B O32 2.7820 no 2_647
H24B H19 2.9754 no 2_647
H24C O32 3.2152 no 2_647
H29 C10 3.3893 no 1_556
H29 C16 3.2158 no 2_547
H29 O22 2.9789 no 2_647
H29 H10B 2.4593 no 1_556
H29 H11B 3.4220 no 1_556
H29 H16A 2.2857 no 2_547
H29 H16C 3.4323 no 2_547
H29 H17 3.1604 no 2_547
H29 H19 3.3520 no 2_647
H33A H46A 2.6635 no 2_557
H33B C11 3.5831 no 1_556
H33B C44 3.1425 no 2_557
H33B O45 2.4607 no 2_557
H33B C46 3.2072 no 2_557
H33B H11A 2.9238 no 1_556
H33B H11B 3.5030 no 1_556
H33B H39B 3.3480 no 1_556
H33B H46A 2.4847 no 2_557
H34A C1 3.4044 no 1_455
H34A O4 2.8917 no 1_455
H34A H1A 2.8390 no 1_455
H34A H1B 3.1024 no 1_455
H34B C10 3.2120 no 1_556
H34B C11 3.5718 no 1_556
H34B H1A 3.3978 no 1_455
H34B H10A 3.1152 no 1_556
H34B H10B 2.6762 no 1_556
H34B H11A 3.3503 no 1_556
H34B H11B 3.5742 no 1_556
H34B H17 3.3144 no 2_547
H34B H39B 2.9822 no 1_556
H39A O9 2.7124 no 2_556
H39A C24 3.5657 no 2_556
H39A H24A 2.7423 no 2_556
H39B O45 3.1750 no 2_556
H39B H33B 3.3480 no 1_554
H39B H34B 2.9822 no 1_554
H39B H42 3.4914 no 2_556
H39C O9 3.4843 no 2_556
H39C C41 3.4710 no 2_556
H39C O42 3.0003 no 2_556
H39C O45 3.2554 no 2_556
H39C H42 2.7134 no 2_556
H40 C17 3.5775 no 2_546
H40 C18 3.4022 no 2_546
H40 O19 3.1213 no 2_546
H40 H6 3.1657 no 1_455
H40 H17 3.5147 no 2_546
H42 O7 3.2436 no 1_455
H42 C13 3.3802 no 2_546
H42 C20 3.1126 no 2_546
H42 C21 3.0957 no 2_546
H42 C23 3.2864 no 2_546
H42 C39 3.5002 no 2_546
H42 H6 3.1174 no 1_455
H42 H11A 3.5899 no 2_546
H42 H23B 2.6414 no 2_546
H42 H39B 3.4914 no 2_546
H42 H39C 2.7134 no 2_546
H46A C16 3.5665 no 2_547
H46A C33 3.0109 no 2_547
H46A H1B 3.5764 no 1_455
H46A H16A 2.7366 no 2_547
H46A H17 3.0883 no 2_547
H46A H33A 2.6635 no 2_547
H46A H33B 2.4847 no 2_547
H46B C1 3.2376 no 1_455
H46B C3 3.3692 no 1_455
H46B O4 2.4657 no 1_455
H46B H1A 3.3197 no 1_455
H46B H1B 2.4588 no 1_455
H46B H17 3.1418 no 2_547

loop_
_geom_hbond_atom_site_label_D
_geom_hbond_atom_site_label_H
_geom_hbond_atom_site_label_A
_geom_hbond_site_symmetry_A
_geom_hbond_distance_DA
_geom_hbond_distance_DH
_geom_hbond_distance_HA
_geom_hbond_angle_DHA
_geom_hbond_publ_flag
O19 H19 O22 . 2.629(11) 0.840 1.968 134.9 no
O19 H19 O30 2_657 2.986(9) 0.840 2.433 124.1 no
O42 H42 O45 . 2.578(10) 0.840 1.833 146.8 no

loop_
_geom_torsion_atom_site_label_1
_geom_torsion_atom_site_label_2
_geom_torsion_atom_site_label_3
_geom_torsion_atom_site_label_4
_geom_torsion
_geom_torsion_publ_flag
C1 O2 C3 O4 6.0(15) no
C1 O2 C3 C5 -172.6(9) no
O2 C3 C5 C6 -118.6(9) no
O2 C3 C5 O12 -3.2(11) no
O2 C3 C5 C23 119.6(9) no
O4 C3 C5 C6 62.7(11) no
O4 C3 C5 O12 178.1(8) no
O4 C3 C5 C23 -59.1(12) no
C3 C5 C6 O7 50.6(10) no
C3 C5 C6 C11 168.9(8) no
C3 C5 O12 C13 73.0(9) no
C3 C5 C23 C21 -65.7(9) no
C6 C5 O12 C13 -170.7(6) no
O12 C5 C6 O7 -68.1(8) no
O12 C5 C6 C11 50.3(10) no
C6 C5 C23 C21 175.7(6) no
C23 C5 C6 O7 169.4(6) no
C23 C5 C6 C11 -72.2(10) no
O12 C5 C23 C21 56.6(8) no
C23 C5 O12 C13 -47.6(9) no
C5 C6 O7 C8 107.7(7) no
C5 C6 C11 C10 -96.3(9) no
O7 C6 C11 C10 24.0(10) no
C11 C6 O7 C8 -16.6(10) no
C6 O7 C8 O9 -179.0(9) no
C6 O7 C8 C10 1.6(11) no
O7 C8 C10 C11 14.0(11) no
O9 C8 C10 C11 -165.2(12) no
C8 C10 C11 C6 -22.8(10) no
C5 O12 C13 C14 -168.8(6) no
C5 O12 C13 C20 15.0(10) no
O12 C13 C14 C15 -179.8(6) no
O12 C13 C14 C37 -0.8(11) no
O12 C13 C20 C18 179.9(7) no
O12 C13 C20 C21 7.8(12) no
C14 C13 C20 C18 4.0(12) no
C14 C13 C20 C21 -168.1(7) no
C20 C13 C14 C15 -3.6(12) no
C20 C13 C14 C37 175.4(7) no
C13 C14 C15 C16 175.8(7) no
C13 C14 C15 C17 1.2(12) no
C13 C14 C37 C36 104.8(11) no
C13 C14 C37 C38 -80.2(11) no
C15 C14 C37 C36 -76.2(11) no
C15 C14 C37 C38 98.7(11) no
C37 C14 C15 C16 -3.1(12) no
C37 C14 C15 C17 -177.8(7) no
C14 C15 C17 C18 0.8(13) no
C16 C15 C17 C18 -173.8(7) no
C15 C17 C18 O19 175.4(8) no
C15 C17 C18 C20 -0.4(13) no
C17 C18 C20 C13 -1.9(12) no
C17 C18 C20 C21 170.1(7) no
O19 C18 C20 C13 -177.6(7) no
O19 C18 C20 C21 -5.6(12) no
C13 C20 C21 O22 179.2(8) no
C13 C20 C21 C23 3.4(11) no
C18 C20 C21 O22 7.3(13) no
C18 C20 C21 C23 -168.4(7) no
C20 C21 C23 C5 -34.5(9) no
O22 C21 C23 C5 149.6(7) no
C24 O25 C26 O27 -1.0(12) no
C24 O25 C26 C28 179.3(7) no
O25 C26 C28 C29 -112.2(8) no
O25 C26 C28 O35 3.2(10) no
O25 C26 C28 C46 129.2(8) no
O27 C26 C28 C29 68.1(10) no
O27 C26 C28 O35 -176.5(7) no
O27 C26 C28 C46 -50.5(10) no
C26 C28 C29 O30 52.8(9) no
C26 C28 C29 C34 171.6(8) no
C26 C28 O35 C36 82.5(8) no
C26 C28 C46 C44 -72.7(9) no
C29 C28 O35 C36 -161.4(7) no
O35 C28 C29 O30 -66.7(9) no
O35 C28 C29 C34 52.1(10) no
C29 C28 C46 C44 170.6(7) no
C46 C28 C29 O30 170.9(7) no
C46 C28 C29 C34 -70.3(9) no
O35 C28 C46 C44 52.7(10) no
C46 C28 O35 C36 -41.2(11) no
C28 C29 O30 C31 110.8(7) no
C28 C29 C34 C33 -102.7(9) no
O30 C29 C34 C33 19.0(9) no
C34 C29 O30 C31 -13.7(9) no
C29 O30 C31 O32 -179.4(9) no
C29 O30 C31 C33 2.6(11) no
O30 C31 C33 C34 9.8(11) no
O32 C31 C33 C34 -168.0(11) no
C31 C33 C34 C29 -17.2(10) no
C28 O35 C36 C37 -171.7(8) no
C28 O35 C36 C43 11.5(13) no
O35 C36 C37 C14 -1.7(14) no
O35 C36 C37 C38 -176.7(8) no
O35 C36 C43 C41 179.6(8) no
O35 C36 C43 C44 6.1(14) no
C37 C36 C43 C41 3.1(15) no
C37 C36 C43 C44 -170.4(9) no
C43 C36 C37 C14 175.0(9) no
C43 C36 C37 C38 -0.0(15) no
C14 C37 C38 C39 2.9(14) no
C14 C37 C38 C40 -178.1(9) no
C36 C37 C38 C39 178.1(9) no
C36 C37 C38 C40 -2.9(14) no
C37 C38 C40 C41 2.7(16) no
C39 C38 C40 C41 -178.3(9) no
C38 C40 C41 O42 174.9(9) no
C38 C40 C41 C43 0.5(16) no
C40 C41 C43 C36 -3.3(15) no
C40 C41 C43 C44 170.2(9) no
O42 C41 C43 C36 -177.7(8) no
O42 C41 C43 C44 -4.2(14) no
C36 C43 C44 O45 -177.9(9) no
C36 C43 C44 C46 7.7(13) no
C41 C43 C44 O45 8.9(15) no
C41 C43 C44 C46 -165.6(8) no
C43 C44 C46 C28 -35.7(11) no
O45 C44 C46 C28 149.7(8) no
